data_2001025
loop_
_publ_author_name
'Baures, P. W.'
'Miski, M.'
'Eggleston, D. S.'

_publ_section_title
;
 Structure of sesamin
;
_journal_issue 3
_journal_name_full 'Acta Crystallographica Section C'
_journal_page_first 574
_journal_page_last 576
_journal_paper_doi 10.1107/S010827019101034X
_journal_volume 48
_journal_year 1992
_chemical_formula_sum 'C20 H18 O6'
_chemical_formula_weight 354.36
_space_group_crystal_system monoclinic
_space_group_IT_number 4
_space_group_name_Hall 'P 2yb'
_space_group_name_H-M_alt 'P 1 21 1'
_cell_angle_alpha 90
_cell_angle_beta 93.67(3)
_cell_angle_gamma 90
_cell_formula_units_Z 2
_cell_length_a 9.976(4)
_cell_length_b 6.960(4)
_cell_length_c 11.906(4)
_cell_volume 825.0(6)
_diffrn_radiation_type Mo
_diffrn_radiation_wavelength 0.71073
_exptl_absorpt_coefficient_mu 0.0988
_exptl_crystal_density_diffrn 1.427
_exptl_crystal_F_000 372
_cod_data_source_file st0541.cif
_cod_data_source_block st0541a
_cod_original_cell_volume 824.9(7)
_cod_database_code 2001025

loop_
_space_group_symop_id
_space_group_symop_operation_xyz
1 x,y,z
2 -x,y+1/2,-z

loop_
_atom_site_label
_atom_site_fract_x
_atom_site_fract_y
_atom_site_fract_z
O3' .3843(4) -.090 .1059(2)
O3 .6274(3) .0830(5) .3940(2)
O8' .0842(3) -.6828(5) .0692(2)
O8 .9181(3) .6811(5) .4305(2)
O10' .0614(3) -.8085(5) .2471(2)
O10 .9194(3) .8301(5) .2570(2)
C1' .4898(4) .1338(6) .2308(3)
C1 .4281(3) -.0327(6) .2967(3)
C2 .5331(5) -.0717(8) .3957(3)
C2' .4684(5) .0744(8) .1089(3)
C4 .6346(3) .1382(6) .2797(3)
C4' .4164(4) -.1920(6) .2089(3)
C5' .3140(3) -.3461(5) .2247(3)
C5 .7068(3) .3271(6) .2725(3)
C6 .7761(3) .4067(6) .3673(3)
C6' .2433(3) -.4273(6) .1289(3)
C7 .8440(3) .5760(6) .3519(3)
C7' .1620(4) -.5794(6) .1475(3)
C9 .9690(4) .8433(7) .3712(3)
C9' .0294(4) -.8397(8) .1299(3)
C11' .1460(4) -.6539(6) .2538(3)
C11 .8463(3) .6633(6) .2475(3)
C12' .2104(4) -.5776(6) .3474(3)
C12 .7788(4) .5880(6) .1538(3)
C13' .2961(4) -.4200(6) .3310(3)
C13 .7087(4) .4191(7) .1686(3)
H1 .3390 -.0127 .3290
H2 .5790 -.1974 .3849
H3 .4888 -.0734 .4687
H4 .6891 .0504 .2341
H5 .7762 .3434 .4427
H6 .9374 .9655 .4048
H7 1.0694 .8406 .3760
H8 .7801 .6516 .0785
H9 .6574 .3608 .1021
H10 .4519 .2663 .2362
H11 .5564 .0424 .0777
H12 .4241 .1807 .0637
H13 .5019 -.2672 .2126
H14 .2527 -.3752 .0514
H15 -.0703 -.8442 .1146
H16 .0695 -.9635 .1060
H17 .1977 -.6304 .4240
H18 .3452 -.3598 .3978

loop_
_geom_bond_atom_site_label_1
_geom_bond_atom_site_label_2
_geom_bond_distance
O3' C2' 1.418(6)
O3' C4' 1.435(4)
O3 C2 1.431(6)
O3 C4 1.420(4)
O8' C7' 1.377(4)
O8' C9' 1.437(6)
O8 C7 1.367(4)
O8 C9 1.441(5)
O10' C9' 1.428(5)
O10' C11' 1.367(5)
O10 C9 1.420(4)
O10 C11 1.371(5)
C1' C1 1.549(5)
C1' C2' 1.511(5)
C1' C4 1.523(5)
C1 C2 1.550(5)
C1 C4' 1.523(5)
C4 C5 1.505(6)
C4' C5' 1.501(5)
C5' C6' 1.419(5)
C5' C13' 1.388(5)
C5 C6 1.399(5)
C5 C13 1.394(5)
C6 C7 1.378(6)
C6' C7' 1.360(6)
C7 C11 1.385(5)
C7' C11' 1.386(5)
C11' C12' 1.358(5)
C11 C12 1.370(5)
C12' C13' 1.412(6)
C12 C13 1.385(6)
C1' H10 1.000(4)
C1 H1 1.000(3)
C2 H2 1.000(5)
C2 H3 1.000(4)
C2' H11 1.000(5)
C2' H12 1.000(5)
C4 H4 1.000(4)
C4' H13 1.000(4)
C6 H5 1.000(3)
C6' H14 1.000(3)
C9 H6 1.000(5)
C9 H7 1.000(4)
C9' H15 1.000(4)
C9' H16 1.000(5)
C12' H17 1.000(4)
C12 H8 1.000(4)
C13' H18 1.000(3)
C13 H9 1.000(4)
